data_4132889
loop_
_publ_author_name
'Zheng, Zhiyao'
'Cao, Yuxi'
'Chong, Qinglei'
'Han, Zhaobin'
'Ding, Jiaming'
'Luo, Chenguang'
'Wang, Zheng'
'Zhu, Dongsheng'
'Zhou, Qi-Lin'
'Ding, Kuiling'

_publ_section_title
;
 Chiral Cyclohexyl-Fused Spirobiindanes: Practical Synthesis, Ligand
 Development, and Asymmetric Catalysis.
;
_journal_issue 32
_journal_name_full 'Journal of the American Chemical Society'
_journal_page_first 10374
_journal_page_last 10381
_journal_paper_doi 10.1021/jacs.8b07125
_journal_volume 140
_journal_year 2018
_chemical_absolute_configuration ad
_chemical_formula_sum 'C36 H36 Au Cl N O2 P'
_chemical_formula_weight 778.04
_space_group_crystal_system monoclinic
_space_group_IT_number 4
_space_group_name_Hall 'P 2yb'
_space_group_name_H-M_alt 'P 1 21 1'
_atom_sites_solution_hydrogens geom
_audit_creation_method SHELXL-2013
_cell_angle_alpha 90
_cell_angle_beta 92.1930(10)
_cell_angle_gamma 90
_cell_formula_units_Z 4
_cell_length_a 9.8789(7)
_cell_length_b 16.8273(11)
_cell_length_c 18.6928(12)
_cell_measurement_reflns_used 9476
_cell_measurement_temperature 296(2)
_cell_measurement_theta_max 54.118
_cell_measurement_theta_min 4.593
_cell_volume 3105.1(4)
_computing_cell_refinement 'Bruker SAINT'
_computing_data_collection 'Bruker APEX2'
_computing_data_reduction 'Bruker SAINT'
_computing_molecular_graphics 'Bruker SHELXTL'
_computing_publication_material 'Bruker SHELXTL'
_computing_structure_refinement 'SHELXL-2013 (Sheldrick, 2013)'
_computing_structure_solution 'SHELXS-97 (Sheldrick, 2008)'
_diffrn_ambient_temperature 296(2)
_diffrn_measured_fraction_theta_full 1.000
_diffrn_measured_fraction_theta_max 1.000
_diffrn_measurement_device_type 'Bruker APEX-II CCD'
_diffrn_measurement_method '\f and \w scans'
_diffrn_radiation_type MoK\a
_diffrn_radiation_wavelength 0.71073
_diffrn_reflns_av_R_equivalents 0.0236
_diffrn_reflns_av_unetI/netI 0.0648
_diffrn_reflns_Laue_measured_fraction_full 1.000
_diffrn_reflns_Laue_measured_fraction_max 1.000
_diffrn_reflns_limit_h_max 9
_diffrn_reflns_limit_h_min -12
_diffrn_reflns_limit_k_max 20
_diffrn_reflns_limit_k_min -20
_diffrn_reflns_limit_l_max 22
_diffrn_reflns_limit_l_min -23
_diffrn_reflns_number 22738
_diffrn_reflns_point_group_measured_fraction_full 0.989
_diffrn_reflns_point_group_measured_fraction_max 0.986
_diffrn_reflns_theta_full 25.242
_diffrn_reflns_theta_max 26.000
_diffrn_reflns_theta_min 1.629
_exptl_absorpt_coefficient_mu 4.909
_exptl_absorpt_correction_T_max 0.7456
_exptl_absorpt_correction_T_min 0.5786
_exptl_absorpt_correction_type multi-scan
_exptl_absorpt_process_details sadabs
_exptl_crystal_colour colorless
_exptl_crystal_density_diffrn 1.664
_exptl_crystal_description prismatic
_exptl_crystal_F_000 1544
_exptl_crystal_size_max 0.150
_exptl_crystal_size_mid 0.120
_exptl_crystal_size_min 0.060
_refine_diff_density_max 0.515
_refine_diff_density_min -0.540
_refine_diff_density_rms 0.061
_refine_ls_abs_structure_details
; 
 Flack x determined using 4660 quotients [(I+)-(I-)]/[(I+)+(I-)] 
 (Parsons and Flack (2004), Acta Cryst. A60, s61). 
;
_refine_ls_abs_structure_Flack -0.006(4)
_refine_ls_extinction_coef 0.00043(10)
_refine_ls_extinction_expression Fc^*^=kFc[1+0.001xFc^2^\l^3^/sin(2\q)]^-1/4^
_refine_ls_extinction_method SHELXL
_refine_ls_goodness_of_fit_ref 1.004
_refine_ls_hydrogen_treatment constr
_refine_ls_matrix_type full
_refine_ls_number_parameters 762
_refine_ls_number_reflns 12029
_refine_ls_number_restraints 1
_refine_ls_restrained_S_all 1.004
_refine_ls_R_factor_all 0.0296
_refine_ls_R_factor_gt 0.0233
_refine_ls_shift/su_max 0.002
_refine_ls_shift/su_mean 0.000
_refine_ls_structure_factor_coef Fsqd
_refine_ls_weighting_details 'w=exp[2.3000(sin\q/\l)^2^)]/[\s^2^(Fo^2^)] where P=(Fo^2^+2Fc^2^)/3'
_refine_ls_weighting_scheme calc
_refine_ls_wR_factor_gt 0.0527
_refine_ls_wR_factor_ref 0.0565
_reflns_Friedel_coverage 0.904
_reflns_Friedel_fraction_full 0.977
_reflns_Friedel_fraction_max 0.972
_reflns_number_gt 10808
_reflns_number_total 12029
_reflns_threshold_expression 'I > 2\s(I)'
_cod_data_source_file ja8b07125_si_008.cif
_cod_data_source_block mo_dm18036_0m
_cod_original_sg_symbol_H-M 'P 21'
_cod_database_code 4132889
_shelx_space_group_comment
; 
The symmetry employed for this shelxl refinement is uniquely defined 
by the following loop, which should always be used as a source of 
symmetry information in preference to the above space-group names. 
They are only intended as comments. 
;
_shelx_estimated_absorpt_t_min 0.526
_shelx_estimated_absorpt_t_max 0.757
_shelxl_version_number 2013-4

loop_
_space_group_symop_operation_xyz
'x, y, z'
'-x, y+1/2, -z'

loop_
_atom_site_label
_atom_site_type_symbol
_atom_site_fract_x
_atom_site_fract_y
_atom_site_fract_z
_atom_site_U_iso_or_equiv
_atom_site_adp_type
_atom_site_occupancy
_atom_site_site_symmetry_order
_atom_site_calc_flag
_atom_site_refinement_flags_posn
_atom_site_refinement_flags_adp
Au1 Au 0.25783(3) -0.09164(2) 1.01913(2) 0.03469(7) Uani 1 1 d . .
Au2 Au 0.72263(3) 0.20710(2) 0.54042(2) 0.03657(7) Uani 1 1 d . .
P1 P 0.33140(17) 0.03238(9) 1.01162(8) 0.0297(3) Uani 1 1 d . .
P2 P 0.80570(18) 0.08850(9) 0.56673(8) 0.0311(3) Uani 1 1 d . .
Cl1 Cl 0.1851(2) -0.22007(11) 1.02612(12) 0.0545(5) Uani 1 1 d . .
Cl2 Cl 0.6302(2) 0.32629(11) 0.50800(12) 0.0606(5) Uani 1 1 d . .
N1 N 0.3635(6) 0.0820(3) 1.0863(3) 0.0333(12) Uani 1 1 d . .
N2 N 0.8390(6) 0.0313(3) 0.4984(3) 0.0396(13) Uani 1 1 d . .
O1 O 0.2226(5) 0.0769(3) 0.9584(2) 0.0316(10) Uani 1 1 d . .
O2 O 0.4736(4) 0.0427(2) 0.9731(2) 0.0318(9) Uani 1 1 d . .
O3 O 0.9478(4) 0.0808(2) 0.6101(2) 0.0317(9) Uani 1 1 d . .
O4 O 0.6980(5) 0.0495(2) 0.6194(2) 0.0319(9) Uani 1 1 d . .
C1 C 0.2399(7) 0.1573(4) 0.9405(3) 0.0321(14) Uani 1 1 d . .
C2 C 0.1612(7) 0.2126(4) 0.9742(3) 0.0412(15) Uani 1 1 d . .
H2 H 0.0890 0.1959 1.0010 0.049 Uiso 1 1 calc R U
C3 C 0.1895(9) 0.2923(5) 0.9684(4) 0.0499(19) Uani 1 1 d . .
H3 H 0.1337 0.3297 0.9890 0.060 Uiso 1 1 calc R U
C4 C 0.3020(9) 0.3166(4) 0.9316(4) 0.049(2) Uani 1 1 d . .
H4 H 0.3285 0.3696 0.9324 0.059 Uiso 1 1 calc R U
C5 C 0.3740(8) 0.2611(4) 0.8938(4) 0.0393(16) Uani 1 1 d . .
C6 C 0.3367(7) 0.1817(4) 0.8930(3) 0.0328(14) Uani 1 1 d . .
C7 C 0.4118(6) 0.1365(4) 0.8346(3) 0.0300(13) Uani 1 1 d . .
C8 C 0.5400(7) 0.1904(3) 0.8279(3) 0.0345(14) Uani 1 1 d . .
H8 H 0.6108 0.1707 0.8616 0.041 Uiso 1 1 calc R U
C9 C 0.4988(7) 0.2743(4) 0.8518(4) 0.0402(15) Uani 1 1 d . .
H9A H 0.5702 0.2985 0.8814 0.048 Uiso 1 1 calc R U
H9B H 0.4791 0.3081 0.8107 0.048 Uiso 1 1 calc R U
C10 C 0.5959(7) 0.1889(4) 0.7523(4) 0.0440(17) Uani 1 1 d . .
H10A H 0.6786 0.2199 0.7520 0.053 Uiso 1 1 calc R U
H10B H 0.6179 0.1346 0.7398 0.053 Uiso 1 1 calc R U
C11 C 0.4944(8) 0.2223(5) 0.6963(4) 0.0470(18) Uani 1 1 d . .
H11A H 0.5084 0.1964 0.6508 0.056 Uiso 1 1 calc R U
H11B H 0.5119 0.2785 0.6902 0.056 Uiso 1 1 calc R U
C12 C 0.3453(7) 0.2109(5) 0.7161(3) 0.0425(15) Uani 1 1 d . .
H12A H 0.3160 0.2570 0.7426 0.051 Uiso 1 1 calc R U
H12B H 0.2889 0.2072 0.6726 0.051 Uiso 1 1 calc R U
C13 C 0.3262(7) 0.1366(4) 0.7610(3) 0.0331(13) Uani 1 1 d . .
H13 H 0.2301 0.1322 0.7715 0.040 Uiso 1 1 calc R U
C14 C 0.3687(7) 0.0604(4) 0.7219(3) 0.0385(15) Uani 1 1 d . .
H14A H 0.2911 0.0357 0.6975 0.046 Uiso 1 1 calc R U
H14B H 0.4362 0.0722 0.6871 0.046 Uiso 1 1 calc R U
C15 C 0.4259(7) 0.0075(4) 0.7798(3) 0.0327(13) Uani 1 1 d . .
C16 C 0.4407(6) 0.0486(3) 0.8446(3) 0.0288(13) Uani 1 1 d . .
C17 C 0.4764(6) 0.0057(4) 0.9052(3) 0.0304(13) Uani 1 1 d . .
C18 C 0.5079(7) -0.0749(4) 0.9020(4) 0.0361(14) Uani 1 1 d . .
H18 H 0.5349 -0.1026 0.9432 0.043 Uiso 1 1 calc R U
C19 C 0.4983(8) -0.1126(4) 0.8364(4) 0.0446(17) Uani 1 1 d . .
H19 H 0.5207 -0.1662 0.8333 0.054 Uiso 1 1 calc R U
C20 C 0.4560(7) -0.0724(4) 0.7756(4) 0.0406(16) Uani 1 1 d . .
H20 H 0.4477 -0.0988 0.7319 0.049 Uiso 1 1 calc R U
C21 C 0.4930(8) 0.1234(4) 1.1074(3) 0.0412(16) Uani 1 1 d . .
H21 H 0.4791 0.1428 1.1560 0.049 Uiso 1 1 calc R U
C22 C 0.6167(8) 0.0684(4) 1.1152(4) 0.0443(17) Uani 1 1 d . .
C23 C 0.7293(9) 0.0777(6) 1.0729(5) 0.065(2) Uani 1 1 d . .
H23 H 0.7270 0.1153 1.0365 0.078 Uiso 1 1 calc R U
C24 C 0.8417(10) 0.0325(7) 1.0841(6) 0.079(3) Uani 1 1 d . .
H24 H 0.9137 0.0381 1.0539 0.095 Uiso 1 1 calc R U
C25 C 0.8513(11) -0.0211(7) 1.1390(7) 0.087(4) Uani 1 1 d . .
H25 H 0.9307 -0.0498 1.1478 0.105 Uiso 1 1 calc R U
C26 C 0.7410(12) -0.0318(6) 1.1809(6) 0.076(3) Uani 1 1 d . .
H26 H 0.7456 -0.0690 1.2178 0.091 Uiso 1 1 calc R U
C27 C 0.6229(10) 0.0121(5) 1.1691(5) 0.057(2) Uani 1 1 d . .
H27 H 0.5487 0.0037 1.1972 0.069 Uiso 1 1 calc R U
C28 C 0.2477(8) 0.0893(4) 1.1353(3) 0.0414(16) Uani 1 1 d . .
H28 H 0.1683 0.0667 1.1097 0.050 Uiso 1 1 calc R U
C29 C 0.2702(8) 0.0398(4) 1.2042(3) 0.0429(16) Uani 1 1 d . .
C30 C 0.2436(11) -0.0402(5) 1.2033(4) 0.059(2) Uani 1 1 d . .
H30 H 0.2154 -0.0645 1.1606 0.071 Uiso 1 1 calc R U
C31 C 0.2582(12) -0.0853(6) 1.2650(5) 0.077(3) Uani 1 1 d . .
H31 H 0.2408 -0.1396 1.2633 0.093 Uiso 1 1 calc R U
C32 C 0.2977(13) -0.0507(7) 1.3282(6) 0.082(3) Uani 1 1 d . .
H32 H 0.3062 -0.0810 1.3698 0.098 Uiso 1 1 calc R U
C33 C 0.3248(15) 0.0286(8) 1.3301(5) 0.090(4) Uani 1 1 d . .
H33 H 0.3530 0.0523 1.3731 0.108 Uiso 1 1 calc R U
C34 C 0.3108(12) 0.0743(6) 1.2690(4) 0.071(3) Uani 1 1 d . .
H34 H 0.3287 0.1285 1.2712 0.086 Uiso 1 1 calc R U
C35 C 0.5162(9) 0.1978(5) 1.0639(4) 0.0518(18) Uani 1 1 d . .
H35A H 0.5334 0.1833 1.0154 0.078 Uiso 1 1 calc R U
H35B H 0.5927 0.2262 1.0841 0.078 Uiso 1 1 calc R U
H35C H 0.4372 0.2309 1.0646 0.078 Uiso 1 1 calc R U
C36 C 0.2132(12) 0.1753(5) 1.1515(4) 0.065(3) Uani 1 1 d . .
H36A H 0.2867 0.1992 1.1789 0.097 Uiso 1 1 calc R U
H36B H 0.1325 0.1772 1.1785 0.097 Uiso 1 1 calc R U
H36C H 0.1985 0.2039 1.1075 0.097 Uiso 1 1 calc R U
C37 C 0.9601(6) 0.1231(4) 0.6748(3) 0.0310(13) Uani 1 1 d . .
C38 C 0.9957(7) 0.2020(5) 0.6734(4) 0.0401(14) Uani 1 1 d . .
H38 H 1.0168 0.2262 0.6305 0.048 Uiso 1 1 calc R U
C39 C 0.9998(8) 0.2454(4) 0.7374(4) 0.0476(18) Uani 1 1 d . .
H39 H 1.0259 0.2985 0.7372 0.057 Uiso 1 1 calc R U
C40 C 0.9654(7) 0.2100(5) 0.8006(4) 0.0437(15) Uani 1 1 d . .
H40 H 0.9656 0.2393 0.8428 0.052 Uiso 1 1 calc R U
C41 C 0.9303(6) 0.1294(4) 0.8006(4) 0.0358(14) Uani 1 1 d . .
C42 C 0.9312(6) 0.0845(4) 0.7378(3) 0.0293(12) Uani 1 1 d . .
C43 C 0.8980(6) -0.0024(4) 0.7515(3) 0.0303(13) Uani 1 1 d . .
C44 C 0.8238(7) 0.0039(4) 0.8251(3) 0.0361(14) Uani 1 1 d . .
H44 H 0.7263 0.0099 0.8149 0.043 Uiso 1 1 calc R U
C45 C 0.8793(7) 0.0820(4) 0.8607(3) 0.0420(16) Uani 1 1 d . .
H45A H 0.8078 0.1102 0.8843 0.050 Uiso 1 1 calc R U
H45B H 0.9517 0.0704 0.8957 0.050 Uiso 1 1 calc R U
C46 C 0.8467(7) -0.0675(5) 0.8736(4) 0.0453(17) Uani 1 1 d . .
H46A H 0.8111 -0.1146 0.8496 0.054 Uiso 1 1 calc R U
H46B H 0.7971 -0.0600 0.9169 0.054 Uiso 1 1 calc R U
C47 C 0.9973(7) -0.0805(5) 0.8939(4) 0.0474(19) Uani 1 1 d . .
H47A H 1.0127 -0.1367 0.9025 0.057 Uiso 1 1 calc R U
H47B H 1.0192 -0.0525 0.9382 0.057 Uiso 1 1 calc R U
C48 C 1.0930(7) -0.0517(5) 0.8358(4) 0.0449(17) Uani 1 1 d . .
H48A H 1.1187 0.0030 0.8454 0.054 Uiso 1 1 calc R U
H48B H 1.1747 -0.0837 0.8377 0.054 Uiso 1 1 calc R U
C49 C 1.0261(7) -0.0575(4) 0.7615(4) 0.0364(15) Uani 1 1 d . .
H49 H 1.0923 -0.0412 0.7266 0.044 Uiso 1 1 calc R U
C50 C 0.9784(9) -0.1428(4) 0.7425(4) 0.0487(18) Uani 1 1 d . .
H50A H 1.0436 -0.1695 0.7134 0.058 Uiso 1 1 calc R U
H50B H 0.9657 -0.1737 0.7855 0.058 Uiso 1 1 calc R U
C51 C 0.8457(8) -0.1312(4) 0.7011(4) 0.0370(15) Uani 1 1 d . .
C52 C 0.8142(7) -0.0503(4) 0.6954(3) 0.0316(14) Uani 1 1 d . .
C53 C 0.7163(7) -0.0297(4) 0.6430(3) 0.0313(14) Uani 1 1 d . .
C54 C 0.6370(7) -0.0871(4) 0.6085(3) 0.0393(14) Uani 1 1 d . .
H54 H 0.5687 -0.0718 0.5757 0.047 Uiso 1 1 calc R U
C55 C 0.6587(9) -0.1664(4) 0.6224(4) 0.0471(18) Uani 1 1 d . .
H55 H 0.6005 -0.2045 0.6024 0.056 Uiso 1 1 calc R U
C56 C 0.7686(9) -0.1894(4) 0.6667(4) 0.0473(18) Uani 1 1 d . .
H56 H 0.7897 -0.2429 0.6730 0.057 Uiso 1 1 calc R U
C57 C 0.9739(8) -0.0057(4) 0.4857(4) 0.0453(17) Uani 1 1 d . .
H57 H 0.9699 -0.0224 0.4354 0.054 Uiso 1 1 calc R U
C58 C 1.0916(8) 0.0527(4) 0.4927(3) 0.0380(15) Uani 1 1 d . .
C59 C 1.2188(9) 0.0290(5) 0.5191(4) 0.0516(19) Uani 1 1 d . .
H59 H 1.2334 -0.0237 0.5321 0.062 Uiso 1 1 calc R U
C60 C 1.3245(9) 0.0836(6) 0.5264(4) 0.061(2) Uani 1 1 d . .
H60 H 1.4092 0.0667 0.5438 0.074 Uiso 1 1 calc R U
C61 C 1.3056(10) 0.1609(6) 0.5083(4) 0.062(2) Uani 1 1 d . .
H61 H 1.3764 0.1971 0.5144 0.075 Uiso 1 1 calc R U
C62 C 1.1803(9) 0.1861(5) 0.4807(4) 0.058(2) Uani 1 1 d . .
H62 H 1.1666 0.2390 0.4680 0.070 Uiso 1 1 calc R U
C63 C 1.0759(8) 0.1316(4) 0.4724(4) 0.0460(17) Uani 1 1 d . .
H63 H 0.9930 0.1483 0.4526 0.055 Uiso 1 1 calc R U
C64 C 0.7296(9) 0.0268(5) 0.4410(4) 0.0482(19) Uani 1 1 d . .
H64 H 0.6460 0.0412 0.4644 0.058 Uiso 1 1 calc R U
C65 C 0.7411(10) 0.0858(6) 0.3792(4) 0.060(2) Uani 1 1 d . .
C66 C 0.8444(12) 0.0821(7) 0.3311(5) 0.078(3) Uani 1 1 d . .
H66 H 0.9103 0.0428 0.3362 0.094 Uiso 1 1 calc R U
C67 C 0.8507(15) 0.1363(9) 0.2754(6) 0.095(4) Uani 1 1 d . .
H67 H 0.9201 0.1333 0.2433 0.114 Uiso 1 1 calc R U
C68 C 0.7521(18) 0.1954(9) 0.2680(6) 0.104(5) Uani 1 1 d . .
H68 H 0.7559 0.2325 0.2312 0.125 Uiso 1 1 calc R U
C69 C 0.6500(16) 0.1983(9) 0.3151(6) 0.100(4) Uani 1 1 d . .
H69 H 0.5825 0.2366 0.3097 0.120 Uiso 1 1 calc R U
C70 C 0.6468(13) 0.1448(6) 0.3704(5) 0.077(3) Uani 1 1 d . .
H70 H 0.5783 0.1488 0.4030 0.093 Uiso 1 1 calc R U
C71 C 0.9944(11) -0.0827(5) 0.5295(5) 0.070(3) Uani 1 1 d . .
H71A H 1.0121 -0.0696 0.5789 0.105 Uiso 1 1 calc R U
H71B H 1.0699 -0.1117 0.5118 0.105 Uiso 1 1 calc R U
H71C H 0.9142 -0.1148 0.5249 0.105 Uiso 1 1 calc R U
C72 C 0.7076(11) -0.0591(5) 0.4143(5) 0.069(3) Uani 1 1 d . .
H72A H 0.7844 -0.0758 0.3881 0.103 Uiso 1 1 calc R U
H72B H 0.6275 -0.0614 0.3836 0.103 Uiso 1 1 calc R U
H72C H 0.6972 -0.0937 0.4545 0.103 Uiso 1 1 calc R U

loop_
_atom_site_aniso_label
_atom_site_aniso_U_11
_atom_site_aniso_U_22
_atom_site_aniso_U_33
_atom_site_aniso_U_23
_atom_site_aniso_U_13
_atom_site_aniso_U_12
Au1 0.03416(13) 0.03574(12) 0.03413(12) 0.00174(11) 0.00085(10) -0.00250(11)
Au2 0.03779(14) 0.03561(12) 0.03597(13) 0.00277(11) -0.00278(11) -0.00011(12)
P1 0.0293(9) 0.0353(8) 0.0243(7) -0.0023(6) 0.0009(6) -0.0012(7)
P2 0.0317(9) 0.0344(8) 0.0272(7) -0.0003(6) 0.0021(6) -0.0014(7)
Cl1 0.0473(11) 0.0386(9) 0.0772(13) 0.0093(9) -0.0017(10) -0.0074(8)
Cl2 0.0677(14) 0.0398(9) 0.0728(13) 0.0083(9) -0.0180(11) 0.0057(9)
N1 0.035(3) 0.041(3) 0.024(2) -0.006(2) 0.004(2) -0.001(2)
N2 0.043(3) 0.042(3) 0.034(3) -0.006(2) 0.007(3) -0.005(3)
O1 0.027(2) 0.038(2) 0.030(2) -0.0017(18) 0.0006(18) 0.003(2)
O2 0.031(2) 0.038(2) 0.026(2) -0.0012(17) -0.0009(18) 0.0012(19)
O3 0.030(2) 0.036(2) 0.029(2) -0.0011(17) 0.0044(18) 0.0007(19)
O4 0.029(2) 0.035(2) 0.032(2) 0.0001(17) 0.0018(19) 0.0003(19)
C1 0.027(3) 0.038(3) 0.030(3) -0.001(3) -0.003(3) 0.007(3)
C2 0.042(4) 0.048(4) 0.034(3) -0.005(3) 0.004(3) 0.013(4)
C3 0.058(5) 0.052(4) 0.039(4) -0.007(3) 0.004(4) 0.023(4)
C4 0.069(6) 0.032(3) 0.045(4) 0.001(3) -0.008(4) 0.013(4)
C5 0.047(4) 0.039(3) 0.031(3) 0.000(3) -0.005(3) 0.006(3)
C6 0.033(4) 0.031(3) 0.034(3) -0.001(2) -0.001(3) 0.005(3)
C7 0.029(3) 0.033(3) 0.028(3) 0.002(2) -0.002(2) 0.003(3)
C8 0.027(3) 0.032(3) 0.044(3) 0.007(3) -0.002(3) -0.002(3)
C9 0.036(4) 0.035(3) 0.049(4) -0.001(3) -0.010(3) -0.002(3)
C10 0.028(3) 0.051(4) 0.053(4) 0.008(3) 0.006(3) -0.006(3)
C11 0.039(4) 0.056(5) 0.046(4) 0.019(3) 0.009(3) -0.004(3)
C12 0.037(4) 0.050(4) 0.040(3) 0.011(3) -0.004(3) 0.005(4)
C13 0.024(3) 0.044(3) 0.031(3) 0.004(3) 0.000(3) -0.001(3)
C14 0.032(4) 0.057(4) 0.026(3) -0.001(3) 0.002(3) -0.002(3)
C15 0.028(3) 0.038(3) 0.032(3) -0.003(3) 0.006(3) -0.004(3)
C16 0.027(3) 0.030(3) 0.030(3) -0.002(2) 0.002(2) -0.001(3)
C17 0.027(3) 0.039(3) 0.026(3) -0.005(2) 0.006(2) -0.005(3)
C18 0.030(3) 0.039(4) 0.039(3) 0.005(3) 0.008(3) 0.004(3)
C19 0.046(4) 0.033(3) 0.056(4) -0.003(3) 0.016(3) 0.000(3)
C20 0.041(4) 0.044(4) 0.038(3) -0.009(3) 0.013(3) -0.005(3)
C21 0.047(4) 0.045(4) 0.031(3) -0.011(3) -0.003(3) -0.007(3)
C22 0.040(4) 0.055(4) 0.037(4) -0.013(3) -0.010(3) -0.009(3)
C23 0.045(5) 0.096(7) 0.054(5) -0.003(5) 0.002(4) -0.010(5)
C24 0.043(5) 0.101(8) 0.093(8) -0.021(7) 0.001(5) 0.000(6)
C25 0.051(6) 0.090(7) 0.117(10) -0.030(7) -0.029(7) 0.014(6)
C26 0.075(8) 0.065(5) 0.085(7) -0.007(5) -0.028(6) 0.007(5)
C27 0.055(5) 0.053(4) 0.063(5) -0.003(4) -0.011(4) 0.000(4)
C28 0.046(4) 0.053(4) 0.026(3) -0.001(3) 0.007(3) 0.000(4)
C29 0.046(4) 0.055(4) 0.028(3) -0.004(3) 0.009(3) -0.002(4)
C30 0.081(7) 0.060(5) 0.037(4) -0.005(4) 0.010(4) -0.015(5)
C31 0.112(9) 0.053(5) 0.067(6) 0.012(5) 0.014(5) -0.010(6)
C32 0.099(9) 0.092(7) 0.055(6) 0.031(5) 0.009(6) -0.002(7)
C33 0.132(11) 0.111(9) 0.028(4) 0.005(5) -0.004(5) -0.016(8)
C34 0.112(9) 0.068(5) 0.033(4) -0.004(4) 0.000(5) -0.015(6)
C35 0.057(5) 0.046(4) 0.052(4) -0.006(4) -0.005(4) -0.016(4)
C36 0.087(7) 0.067(5) 0.042(4) 0.001(4) 0.018(5) 0.024(5)
C37 0.024(3) 0.033(3) 0.036(3) -0.003(2) -0.002(3) 0.004(3)
C38 0.035(3) 0.039(3) 0.046(3) 0.000(4) -0.003(3) -0.002(4)
C39 0.042(4) 0.036(3) 0.064(5) -0.007(3) -0.012(4) -0.002(3)
C40 0.039(4) 0.048(4) 0.043(3) -0.015(4) -0.006(3) 0.007(4)
C41 0.022(3) 0.046(4) 0.039(3) -0.006(3) -0.005(3) 0.001(3)
C42 0.022(3) 0.037(3) 0.028(3) -0.002(2) -0.003(2) 0.002(3)
C43 0.028(3) 0.036(3) 0.027(3) 0.001(2) -0.001(2) 0.002(3)
C44 0.023(3) 0.052(4) 0.033(3) 0.004(3) 0.002(3) 0.000(3)
C45 0.034(4) 0.059(4) 0.032(3) -0.004(3) -0.004(3) 0.006(3)
C46 0.031(4) 0.067(5) 0.037(3) 0.015(3) 0.002(3) 0.002(3)
C47 0.035(4) 0.066(5) 0.041(4) 0.015(4) -0.010(3) 0.001(4)
C48 0.023(3) 0.057(4) 0.053(4) 0.010(3) -0.006(3) 0.000(3)
C49 0.025(3) 0.046(3) 0.038(3) 0.004(3) 0.005(3) 0.005(3)
C50 0.052(5) 0.043(4) 0.052(4) 0.009(3) 0.005(4) 0.011(4)
C51 0.042(4) 0.032(3) 0.037(4) 0.000(3) 0.001(3) 0.001(3)
C52 0.028(3) 0.040(3) 0.027(3) 0.000(3) 0.005(3) -0.003(3)
C53 0.033(4) 0.033(3) 0.028(3) -0.001(3) 0.006(3) -0.002(3)
C54 0.036(3) 0.047(4) 0.035(3) 0.000(3) 0.002(3) -0.011(3)
C55 0.056(5) 0.041(4) 0.044(4) -0.007(3) 0.004(4) -0.020(4)
C56 0.058(5) 0.036(3) 0.048(4) 0.001(3) 0.005(4) -0.008(3)
C57 0.046(4) 0.040(4) 0.051(4) -0.006(3) 0.019(3) -0.002(3)
C58 0.041(4) 0.041(3) 0.033(3) -0.002(3) 0.016(3) -0.002(3)
C59 0.054(5) 0.061(5) 0.041(4) 0.006(3) 0.009(4) 0.003(4)
C60 0.042(5) 0.096(7) 0.046(4) 0.006(5) 0.004(4) 0.001(5)
C61 0.052(5) 0.089(6) 0.046(4) 0.001(4) 0.006(4) -0.030(5)
C62 0.061(5) 0.062(5) 0.052(4) 0.004(4) 0.016(4) -0.015(4)
C63 0.042(4) 0.051(4) 0.045(4) 0.005(3) 0.010(3) -0.004(4)
C64 0.039(4) 0.069(5) 0.037(4) -0.008(4) 0.004(3) -0.012(4)
C65 0.070(6) 0.080(6) 0.030(4) -0.016(4) -0.004(4) -0.028(5)
C66 0.078(7) 0.112(8) 0.045(5) 0.006(5) 0.007(5) -0.022(6)
C67 0.099(10) 0.134(11) 0.051(6) 0.001(6) 0.007(6) -0.055(9)
C68 0.147(13) 0.096(9) 0.067(7) 0.014(7) -0.021(8) -0.062(10)
C69 0.136(12) 0.089(8) 0.073(7) 0.007(7) -0.017(8) -0.004(9)
C70 0.102(9) 0.076(6) 0.053(5) 0.004(5) -0.008(5) -0.007(6)
C71 0.075(6) 0.039(4) 0.097(7) 0.008(5) 0.025(5) 0.009(4)
C72 0.078(7) 0.074(6) 0.055(5) -0.021(4) 0.001(5) -0.034(5)

loop_
_atom_type_symbol
_atom_type_description
_atom_type_scat_dispersion_real
_atom_type_scat_dispersion_imag
_atom_type_scat_source
C C 0.0033 0.0016 'International Tables Vol C Tables 4.2.6.8 and 6.1.1.4'
H H 0.0000 0.0000 'International Tables Vol C Tables 4.2.6.8 and 6.1.1.4'
N N 0.0061 0.0033 'International Tables Vol C Tables 4.2.6.8 and 6.1.1.4'
O O 0.0106 0.0060 'International Tables Vol C Tables 4.2.6.8 and 6.1.1.4'
P P 0.1023 0.0942 'International Tables Vol C Tables 4.2.6.8 and 6.1.1.4'
Cl Cl 0.1484 0.1585 'International Tables Vol C Tables 4.2.6.8 and 6.1.1.4'
Au Au -2.0133 8.8022 'International Tables Vol C Tables 4.2.6.8 and 6.1.1.4'

loop_
_geom_angle_atom_site_label_1
_geom_angle_atom_site_label_2
_geom_angle_atom_site_label_3
_geom_angle
P1 Au1 Cl1 179.11(8)
P2 Au2 Cl2 176.76(7)
O2 P1 O1 104.2(2)
O2 P1 N1 100.4(3)
O1 P1 N1 112.8(3)
O2 P1 Au1 115.04(17)
O1 P1 Au1 105.24(18)
N1 P1 Au1 118.5(2)
O3 P2 O4 104.1(2)
O3 P2 N2 98.5(3)
O4 P2 N2 113.1(3)
O3 P2 Au2 119.85(17)
O4 P2 Au2 104.79(17)
N2 P2 Au2 116.2(2)
C21 N1 C28 117.7(5)
C21 N1 P1 126.5(4)
C28 N1 P1 115.7(5)
C64 N2 C57 119.2(6)
C64 N2 P2 115.3(5)
C57 N2 P2 125.0(5)
C1 O1 P1 120.5(4)
C17 O2 P1 113.6(4)
C37 O3 P2 116.2(4)
C53 O4 P2 119.6(4)
C2 C1 C6 120.4(6)
C2 C1 O1 117.6(6)
C6 C1 O1 121.9(6)
C3 C2 C1 120.1(7)
C3 C2 H2 120.0
C1 C2 H2 120.0
C2 C3 C4 119.6(7)
C2 C3 H3 120.2
C4 C3 H3 120.2
C5 C4 C3 119.4(7)
C5 C4 H4 120.3
C3 C4 H4 120.3
C4 C5 C6 120.9(7)
C4 C5 C9 128.0(7)
C6 C5 C9 111.1(6)
C5 C6 C1 117.8(6)
C5 C6 C7 110.3(6)
C1 C6 C7 131.8(6)
C16 C7 C6 119.1(5)
C16 C7 C8 115.1(5)
C6 C7 C8 100.6(5)
C16 C7 C13 101.5(5)
C6 C7 C13 111.0(5)
C8 C7 C13 109.6(5)
C10 C8 C9 112.9(5)
C10 C8 C7 112.6(5)
C9 C8 C7 106.5(5)
C10 C8 H8 108.2
C9 C8 H8 108.2
C7 C8 H8 108.2
C5 C9 C8 104.3(5)
C5 C9 H9A 110.9
C8 C9 H9A 110.9
C5 C9 H9B 110.9
C8 C9 H9B 110.9
H9A C9 H9B 108.9
C11 C10 C8 112.0(6)
C11 C10 H10A 109.2
C8 C10 H10A 109.2
C11 C10 H10B 109.2
C8 C10 H10B 109.2
H10A C10 H10B 107.9
C10 C11 C12 113.4(6)
C10 C11 H11A 108.9
C12 C11 H11A 108.9
C10 C11 H11B 108.9
C12 C11 H11B 108.9
H11A C11 H11B 107.7
C13 C12 C11 111.9(6)
C13 C12 H12A 109.2
C11 C12 H12A 109.2
C13 C12 H12B 109.2
C11 C12 H12B 109.2
H12A C12 H12B 107.9
C12 C13 C14 112.3(5)
C12 C13 C7 114.0(5)
C14 C13 C7 105.3(5)
C12 C13 H13 108.3
C14 C13 H13 108.3
C7 C13 H13 108.3
C15 C14 C13 104.8(5)
C15 C14 H14A 110.8
C13 C14 H14A 110.8
C15 C14 H14B 110.8
C13 C14 H14B 110.8
H14A C14 H14B 108.9
C20 C15 C16 121.1(6)
C20 C15 C14 128.0(6)
C16 C15 C14 110.8(5)
C17 C16 C15 117.8(5)
C17 C16 C7 130.8(5)
C15 C16 C7 111.3(5)
C16 C17 C18 121.8(6)
C16 C17 O2 119.5(5)
C18 C17 O2 118.6(5)
C19 C18 C17 118.5(6)
C19 C18 H18 120.7
C17 C18 H18 120.7
C20 C19 C18 121.0(6)
C20 C19 H19 119.5
C18 C19 H19 119.5
C19 C20 C15 119.5(6)
C19 C20 H20 120.2
C15 C20 H20 120.2
N1 C21 C35 112.8(6)
N1 C21 C22 114.5(5)
C35 C21 C22 114.4(7)
N1 C21 H21 104.6
C35 C21 H21 104.6
C22 C21 H21 104.6
C27 C22 C23 118.3(8)
C27 C22 C21 119.7(7)
C23 C22 C21 121.8(8)
C24 C23 C22 121.0(10)
C24 C23 H23 119.5
C22 C23 H23 119.5
C23 C24 C25 121.3(11)
C23 C24 H24 119.4
C25 C24 H24 119.4
C24 C25 C26 118.7(10)
C24 C25 H25 120.7
C26 C25 H25 120.7
C25 C26 C27 121.0(11)
C25 C26 H26 119.5
C27 C26 H26 119.5
C22 C27 C26 119.6(10)
C22 C27 H27 120.2
C26 C27 H27 120.2
N1 C28 C36 112.5(7)
N1 C28 C29 112.2(6)
C36 C28 C29 112.0(6)
N1 C28 H28 106.6
C36 C28 H28 106.6
C29 C28 H28 106.6
C30 C29 C34 118.0(7)
C30 C29 C28 119.9(7)
C34 C29 C28 122.0(7)
C29 C30 C31 120.9(8)
C29 C30 H30 119.5
C31 C30 H30 119.5
C32 C31 C30 120.5(9)
C32 C31 H31 119.8
C30 C31 H31 119.8
C33 C32 C31 119.4(9)
C33 C32 H32 120.3
C31 C32 H32 120.3
C32 C33 C34 120.8(9)
C32 C33 H33 119.6
C34 C33 H33 119.6
C33 C34 C29 120.4(9)
C33 C34 H34 119.8
C29 C34 H34 119.8
C21 C35 H35A 109.5
C21 C35 H35B 109.5
H35A C35 H35B 109.5
C21 C35 H35C 109.5
H35A C35 H35C 109.5
H35B C35 H35C 109.5
C28 C36 H36A 109.5
C28 C36 H36B 109.5
H36A C36 H36B 109.5
C28 C36 H36C 109.5
H36A C36 H36C 109.5
H36B C36 H36C 109.5
C38 C37 C42 122.2(6)
C38 C37 O3 119.1(6)
C42 C37 O3 118.7(5)
C37 C38 C39 119.0(7)
C37 C38 H38 120.5
C39 C38 H38 120.5
C40 C39 C38 120.5(7)
C40 C39 H39 119.7
C38 C39 H39 119.7
C39 C40 C41 119.1(6)
C39 C40 H40 120.4
C41 C40 H40 120.4
C42 C41 C40 121.1(6)
C42 C41 C45 111.0(6)
C40 C41 C45 127.7(6)
C37 C42 C41 117.9(6)
C37 C42 C43 130.3(5)
C41 C42 C43 111.8(5)
C42 C43 C52 120.2(5)
C42 C43 C49 114.1(5)
C52 C43 C49 100.5(5)
C42 C43 C44 101.0(5)
C52 C43 C44 111.8(5)
C49 C43 C44 109.4(5)
C46 C44 C45 111.7(5)
C46 C44 C43 113.7(6)
C45 C44 C43 105.1(5)
C46 C44 H44 108.7
C45 C44 H44 108.7
C43 C44 H44 108.7
C41 C45 C44 104.7(5)
C41 C45 H45A 110.8
C44 C45 H45A 110.8
C41 C45 H45B 110.8
C44 C45 H45B 110.8
H45A C45 H45B 108.9
C44 C46 C47 112.4(6)
C44 C46 H46A 109.1
C47 C46 H46A 109.1
C44 C46 H46B 109.1
C47 C46 H46B 109.1
H46A C46 H46B 107.9
C46 C47 C48 113.2(5)
C46 C47 H47A 108.9
C48 C47 H47A 108.9
C46 C47 H47B 108.9
C48 C47 H47B 108.9
H47A C47 H47B 107.7
C49 C48 C47 111.5(6)
C49 C48 H48A 109.3
C47 C48 H48A 109.3
C49 C48 H48B 109.3
C47 C48 H48B 109.3
H48A C48 H48B 108.0
C48 C49 C50 112.8(6)
C48 C49 C43 113.0(6)
C50 C49 C43 106.4(6)
C48 C49 H49 108.2
C50 C49 H49 108.2
C43 C49 H49 108.2
C51 C50 C49 104.4(6)
C51 C50 H50A 110.9
C49 C50 H50A 110.9
C51 C50 H50B 110.9
C49 C50 H50B 110.9
H50A C50 H50B 108.9
C56 C51 C52 122.4(7)
C56 C51 C50 126.8(6)
C52 C51 C50 110.5(6)
C53 C52 C51 116.3(6)
C53 C52 C43 133.5(6)
C51 C52 C43 110.2(6)
C54 C53 C52 121.2(6)
C54 C53 O4 116.6(6)
C52 C53 O4 122.1(6)
C55 C54 C53 120.4(7)
C55 C54 H54 119.8
C53 C54 H54 119.8
C54 C55 C56 119.6(7)
C54 C55 H55 120.2
C56 C55 H55 120.2
C51 C56 C55 118.7(6)
C51 C56 H56 120.6
C55 C56 H56 120.6
N2 C57 C58 113.5(6)
N2 C57 C71 111.4(6)
C58 C57 C71 114.3(7)
N2 C57 H57 105.6
C58 C57 H57 105.6
C71 C57 H57 105.6
C63 C58 C59 117.5(7)
C63 C58 C57 121.1(7)
C59 C58 C57 121.4(7)
C58 C59 C60 120.6(8)
C58 C59 H59 119.7
C60 C59 H59 119.7
C61 C60 C59 120.8(9)
C61 C60 H60 119.6
C59 C60 H60 119.6
C60 C61 C62 119.8(8)
C60 C61 H61 120.1
C62 C61 H61 120.1
C63 C62 C61 119.3(8)
C63 C62 H62 120.4
C61 C62 H62 120.4
C62 C63 C58 121.9(8)
C62 C63 H63 119.1
C58 C63 H63 119.1
N2 C64 C65 115.9(6)
N2 C64 C72 111.6(7)
C65 C64 C72 112.2(7)
N2 C64 H64 105.4
C65 C64 H64 105.4
C72 C64 H64 105.4
C70 C65 C66 118.1(10)
C70 C65 C64 119.4(9)
C66 C65 C64 122.5(10)
C65 C66 C67 120.8(12)
C65 C66 H66 119.6
C67 C66 H66 119.6
C66 C67 C68 119.5(12)
C66 C67 H67 120.3
C68 C67 H67 120.3
C69 C68 C67 119.5(12)
C69 C68 H68 120.3
C67 C68 H68 120.3
C68 C69 C70 120.1(15)
C68 C69 H69 120.0
C70 C69 H69 120.0
C65 C70 C69 122.1(12)
C65 C70 H70 119.0
C69 C70 H70 119.0
C57 C71 H71A 109.5
C57 C71 H71B 109.5
H71A C71 H71B 109.5
C57 C71 H71C 109.5
H71A C71 H71C 109.5
H71B C71 H71C 109.5
C64 C72 H72A 109.5
C64 C72 H72B 109.5
H72A C72 H72B 109.5
C64 C72 H72C 109.5
H72A C72 H72C 109.5
H72B C72 H72C 109.5

loop_
_geom_bond_atom_site_label_1
_geom_bond_atom_site_label_2
_geom_bond_distance
Au1 P1 2.2160(16)
Au1 Cl1 2.2828(18)
Au2 P2 2.2062(16)
Au2 Cl2 2.2765(18)
P1 O2 1.612(5)
P1 O1 1.620(5)
P1 N1 1.647(5)
P2 O3 1.599(5)
P2 O4 1.617(5)
P2 N2 1.642(6)
N1 C21 1.496(9)
N1 C28 1.498(9)
N2 C64 1.496(10)
N2 C57 1.498(10)
O1 C1 1.406(8)
O2 C17 1.416(7)
O3 C37 1.405(7)
O4 C53 1.412(8)
C1 C2 1.380(9)
C1 C6 1.390(10)
C2 C3 1.375(12)
C2 H2 0.9300
C3 C4 1.391(13)
C3 H3 0.9300
C4 C5 1.384(10)
C4 H4 0.9300
C5 C6 1.387(10)
C5 C9 1.503(11)
C6 C7 1.544(9)
C7 C16 1.516(8)
C7 C8 1.566(9)
C7 C13 1.586(8)
C8 C10 1.538(10)
C8 C9 1.540(9)
C8 H8 0.9800
C9 H9A 0.9700
C9 H9B 0.9700
C10 C11 1.528(10)
C10 H10A 0.9700
C10 H10B 0.9700
C11 C12 1.545(10)
C11 H11A 0.9700
C11 H11B 0.9700
C12 C13 1.522(9)
C12 H12A 0.9700
C12 H12B 0.9700
C13 C14 1.542(9)
C13 H13 0.9800
C14 C15 1.495(9)
C14 H14A 0.9700
C14 H14B 0.9700
C15 C20 1.379(9)
C15 C16 1.398(8)
C16 C17 1.378(9)
C17 C18 1.392(9)
C18 C19 1.382(10)
C18 H18 0.9300
C19 C20 1.375(10)
C19 H19 0.9300
C20 H20 0.9300
C21 C35 1.515(11)
C21 C22 1.535(11)
C21 H21 0.9800
C22 C27 1.382(11)
C22 C23 1.399(12)
C23 C24 1.355(14)
C23 H23 0.9300
C24 C25 1.367(17)
C24 H24 0.9300
C25 C26 1.379(18)
C25 H25 0.9300
C26 C27 1.392(14)
C26 H26 0.9300
C27 H27 0.9300
C28 C36 1.520(11)
C28 C29 1.542(10)
C28 H28 0.9800
C29 C30 1.372(11)
C29 C34 1.388(10)
C30 C31 1.384(12)
C30 H30 0.9300
C31 C32 1.361(14)
C31 H31 0.9300
C32 C33 1.361(16)
C32 H32 0.9300
C33 C34 1.380(13)
C33 H33 0.9300
C34 H34 0.9300
C35 H35A 0.9600
C35 H35B 0.9600
C35 H35C 0.9600
C36 H36A 0.9600
C36 H36B 0.9600
C36 H36C 0.9600
C37 C38 1.373(10)
C37 C42 1.384(9)
C38 C39 1.402(10)
C38 H38 0.9300
C39 C40 1.377(11)
C39 H39 0.9300
C40 C41 1.400(11)
C40 H40 0.9300
C41 C42 1.396(9)
C41 C45 1.483(10)
C42 C43 1.523(9)
C43 C52 1.539(9)
C43 C49 1.573(9)
C43 C44 1.587(9)
C44 C46 1.517(9)
C44 C45 1.564(10)
C44 H44 0.9800
C45 H45A 0.9700
C45 H45B 0.9700
C46 C47 1.537(10)
C46 H46A 0.9700
C46 H46B 0.9700
C47 C48 1.545(10)
C47 H47A 0.9700
C47 H47B 0.9700
C48 C49 1.519(10)
C48 H48A 0.9700
C48 H48B 0.9700
C49 C50 1.547(10)
C49 H49 0.9800
C50 C51 1.509(11)
C50 H50A 0.9700
C50 H50B 0.9700
C51 C56 1.384(10)
C51 C52 1.399(8)
C52 C53 1.394(9)
C53 C54 1.387(9)
C54 C55 1.375(11)
C54 H54 0.9300
C55 C56 1.395(11)
C55 H55 0.9300
C56 H56 0.9300
C57 C58 1.526(10)
C57 C71 1.541(10)
C57 H57 0.9800
C58 C63 1.387(10)
C58 C59 1.390(11)
C59 C60 1.393(13)
C59 H59 0.9300
C60 C61 1.356(14)
C60 H60 0.9300
C61 C62 1.389(13)
C61 H61 0.9300
C62 C63 1.384(11)
C62 H62 0.9300
C63 H63 0.9300
C64 C65 1.531(12)
C64 C72 1.543(12)
C64 H64 0.9800
C65 C70 1.367(15)
C65 C66 1.387(14)
C66 C67 1.387(15)
C66 H66 0.9300
C67 C68 1.39(2)
C67 H67 0.9300
C68 C69 1.365(19)
C68 H68 0.9300
C69 C70 1.373(16)
C69 H69 0.9300
C70 H70 0.9300
C71 H71A 0.9600
C71 H71B 0.9600
C71 H71C 0.9600
C72 H72A 0.9600
C72 H72B 0.9600
C72 H72C 0.9600

loop_
_geom_hbond_atom_site_label_D
_geom_hbond_atom_site_label_H
_geom_hbond_atom_site_label_A
_geom_hbond_distance_DH
_geom_hbond_distance_HA
_geom_hbond_distance_DA
_geom_hbond_angle_DHA
C35 H35A O2 0.96 2.56 3.132(9) 118.6
C35 H35A O2 0.96 2.56 3.132(9) 118.6
C35 H35A O2 0.96 2.56 3.132(9) 118.6
C35 H35A O2 0.96 2.56 3.132(9) 118.6
C35 H35A O2 0.96 2.56 3.132(9) 118.6

loop_
_geom_torsion_atom_site_label_1
_geom_torsion_atom_site_label_2
_geom_torsion_atom_site_label_3
_geom_torsion_atom_site_label_4
_geom_torsion
O2 P1 N1 C21 0.0(6)
O1 P1 N1 C21 -110.3(5)
Au1 P1 N1 C21 126.2(5)
O2 P1 N1 C28 176.6(5)
O1 P1 N1 C28 66.3(5)
Au1 P1 N1 C28 -57.3(5)
O3 P2 N2 C64 -176.2(5)
O4 P2 N2 C64 74.4(5)
Au2 P2 N2 C64 -46.8(5)
O3 P2 N2 C57 -5.2(6)
O4 P2 N2 C57 -114.6(5)
Au2 P2 N2 C57 124.2(5)
O2 P1 O1 C1 -57.3(5)
N1 P1 O1 C1 50.6(5)
Au1 P1 O1 C1 -178.8(4)
O1 P1 O2 C17 -62.5(4)
N1 P1 O2 C17 -179.4(4)
Au1 P1 O2 C17 52.2(4)
O4 P2 O3 C37 -63.4(4)
N2 P2 O3 C37 -179.9(4)
Au2 P2 O3 C37 53.2(4)
O3 P2 O4 C53 -57.4(5)
N2 P2 O4 C53 48.4(5)
Au2 P2 O4 C53 175.9(4)
P1 O1 C1 C2 -102.7(6)
P1 O1 C1 C6 74.3(7)
C6 C1 C2 C3 -8.3(10)
O1 C1 C2 C3 168.8(6)
C1 C2 C3 C4 -3.5(11)
C2 C3 C4 C5 8.0(11)
C3 C4 C5 C6 -1.0(11)
C3 C4 C5 C9 -178.8(7)
C4 C5 C6 C1 -10.4(10)
C9 C5 C6 C1 167.8(6)
C4 C5 C6 C7 167.4(6)
C9 C5 C6 C7 -14.3(8)
C2 C1 C6 C5 15.1(10)
O1 C1 C6 C5 -161.8(6)
C2 C1 C6 C7 -162.3(6)
O1 C1 C6 C7 20.8(11)
C5 C6 C7 C16 151.7(6)
C1 C6 C7 C16 -30.8(10)
C5 C6 C7 C8 24.9(7)
C1 C6 C7 C8 -157.6(7)
C5 C6 C7 C13 -91.0(7)
C1 C6 C7 C13 86.5(8)
C16 C7 C8 C10 80.5(7)
C6 C7 C8 C10 -150.2(5)
C13 C7 C8 C10 -33.2(7)
C16 C7 C8 C9 -155.3(5)
C6 C7 C8 C9 -26.0(6)
C13 C7 C8 C9 91.0(6)
C4 C5 C9 C8 174.8(7)
C6 C5 C9 C8 -3.2(8)
C10 C8 C9 C5 142.9(6)
C7 C8 C9 C5 18.9(7)
C9 C8 C10 C11 -57.5(8)
C7 C8 C10 C11 63.1(7)
C8 C10 C11 C12 -28.7(9)
C10 C11 C12 C13 -30.2(9)
C11 C12 C13 C14 -59.8(8)
C11 C12 C13 C7 60.0(8)
C16 C7 C13 C12 -148.2(6)
C6 C7 C13 C12 84.2(7)
C8 C7 C13 C12 -26.1(7)
C16 C7 C13 C14 -24.6(6)
C6 C7 C13 C14 -152.2(5)
C8 C7 C13 C14 97.5(6)
C12 C13 C14 C15 145.9(6)
C7 C13 C14 C15 21.2(7)
C13 C14 C15 C20 167.3(7)
C13 C14 C15 C16 -9.3(7)
C20 C15 C16 C17 -4.8(10)
C14 C15 C16 C17 172.1(6)
C20 C15 C16 C7 175.7(6)
C14 C15 C16 C7 -7.4(8)
C6 C7 C16 C17 -37.1(10)
C8 C7 C16 C17 82.4(9)
C13 C7 C16 C17 -159.3(7)
C6 C7 C16 C15 142.2(6)
C8 C7 C16 C15 -98.3(6)
C13 C7 C16 C15 20.0(7)
C15 C16 C17 C18 5.2(9)
C7 C16 C17 C18 -175.5(6)
C15 C16 C17 O2 -171.0(5)
C7 C16 C17 O2 8.3(10)
P1 O2 C17 C16 91.9(6)
P1 O2 C17 C18 -84.5(6)
C16 C17 C18 C19 -2.3(10)
O2 C17 C18 C19 174.0(6)
C17 C18 C19 C20 -1.3(11)
C18 C19 C20 C15 1.6(11)
C16 C15 C20 C19 1.5(10)
C14 C15 C20 C19 -174.8(7)
C28 N1 C21 C35 -105.3(7)
P1 N1 C21 C35 71.2(8)
C28 N1 C21 C22 121.6(6)
P1 N1 C21 C22 -61.9(8)
N1 C21 C22 C27 -66.3(8)
C35 C21 C22 C27 161.3(6)
N1 C21 C22 C23 119.0(8)
C35 C21 C22 C23 -13.5(9)
C27 C22 C23 C24 0.2(13)
C21 C22 C23 C24 175.0(8)
C22 C23 C24 C25 -2.8(15)
C23 C24 C25 C26 3.5(16)
C24 C25 C26 C27 -1.5(16)
C23 C22 C27 C26 1.8(12)
C21 C22 C27 C26 -173.2(7)
C25 C26 C27 C22 -1.1(14)
C21 N1 C28 C36 54.3(8)
P1 N1 C28 C36 -122.6(6)
C21 N1 C28 C29 -73.0(8)
P1 N1 C28 C29 110.1(6)
N1 C28 C29 C30 -81.0(10)
C36 C28 C29 C30 151.4(9)
N1 C28 C29 C34 102.2(9)
C36 C28 C29 C34 -25.4(12)
C34 C29 C30 C31 -0.6(15)
C28 C29 C30 C31 -177.6(9)
C29 C30 C31 C32 0.8(17)
C30 C31 C32 C33 -0.9(19)
C31 C32 C33 C34 1(2)
C32 C33 C34 C29 -1(2)
C30 C29 C34 C33 0.5(16)
C28 C29 C34 C33 177.4(10)
P2 O3 C37 C38 -84.0(6)
P2 O3 C37 C42 93.7(6)
C42 C37 C38 C39 -1.6(10)
O3 C37 C38 C39 176.1(6)
C37 C38 C39 C40 -1.5(11)
C38 C39 C40 C41 1.9(11)
C39 C40 C41 C42 0.8(10)
C39 C40 C41 C45 -174.4(7)
C38 C37 C42 C41 4.2(9)
O3 C37 C42 C41 -173.5(5)
C38 C37 C42 C43 -176.1(6)
O3 C37 C42 C43 6.2(10)
C40 C41 C42 C37 -3.8(9)
C45 C41 C42 C37 172.1(6)
C40 C41 C42 C43 176.5(6)
C45 C41 C42 C43 -7.6(8)
C37 C42 C43 C52 -35.7(10)
C41 C42 C43 C52 143.9(6)
C37 C42 C43 C49 83.6(8)
C41 C42 C43 C49 -96.8(6)
C37 C42 C43 C44 -159.1(6)
C41 C42 C43 C44 20.5(7)
C42 C43 C44 C46 -147.3(6)
C52 C43 C44 C46 83.7(7)
C49 C43 C44 C46 -26.7(8)
C42 C43 C44 C45 -24.9(6)
C52 C43 C44 C45 -153.9(5)
C49 C43 C44 C45 95.8(6)
C42 C41 C45 C44 -9.4(7)
C40 C41 C45 C44 166.2(6)
C46 C44 C45 C41 145.3(6)
C43 C44 C45 C41 21.6(7)
C45 C44 C46 C47 -58.7(8)
C43 C44 C46 C47 60.0(8)
C44 C46 C47 C48 -29.7(9)
C46 C47 C48 C49 -29.4(9)
C47 C48 C49 C50 -57.5(9)
C47 C48 C49 C43 63.2(8)
C42 C43 C49 C48 79.3(7)
C52 C43 C49 C48 -150.7(6)
C44 C43 C49 C48 -33.0(8)
C42 C43 C49 C50 -156.4(6)
C52 C43 C49 C50 -26.5(7)
C44 C43 C49 C50 91.3(7)
C48 C49 C50 C51 142.0(6)
C43 C49 C50 C51 17.5(8)
C49 C50 C51 C56 173.8(7)
C49 C50 C51 C52 -0.4(9)
C56 C51 C52 C53 -11.5(11)
C50 C51 C52 C53 162.9(6)
C56 C51 C52 C43 167.8(6)
C50 C51 C52 C43 -17.8(9)
C42 C43 C52 C53 -27.6(10)
C49 C43 C52 C53 -153.5(7)
C44 C43 C52 C53 90.5(8)
C42 C43 C52 C51 153.3(6)
C49 C43 C52 C51 27.3(7)
C44 C43 C52 C51 -88.6(7)
C51 C52 C53 C54 11.9(10)
C43 C52 C53 C54 -167.2(7)
C51 C52 C53 O4 -164.3(6)
C43 C52 C53 O4 16.6(11)
P2 O4 C53 C54 -101.2(6)
P2 O4 C53 C52 75.2(7)
C52 C53 C54 C55 -3.7(10)
O4 C53 C54 C55 172.7(6)
C53 C54 C55 C56 -5.7(11)
C52 C51 C56 C55 2.7(12)
C50 C51 C56 C55 -170.8(8)
C54 C55 C56 C51 6.1(11)
C64 N2 C57 C58 122.3(7)
P2 N2 C57 C58 -48.4(8)
C64 N2 C57 C71 -107.0(8)
P2 N2 C57 C71 82.2(7)
N2 C57 C58 C63 -34.1(9)
C71 C57 C58 C63 -163.4(7)
N2 C57 C58 C59 146.4(7)
C71 C57 C58 C59 17.2(9)
C63 C58 C59 C60 1.7(11)
C57 C58 C59 C60 -178.9(7)
C58 C59 C60 C61 0.4(12)
C59 C60 C61 C62 -1.5(13)
C60 C61 C62 C63 0.3(12)
C61 C62 C63 C58 1.9(12)
C59 C58 C63 C62 -2.9(11)
C57 C58 C63 C62 177.7(7)
C57 N2 C64 C65 -78.6(9)
P2 N2 C64 C65 93.0(8)
C57 N2 C64 C72 51.5(9)
P2 N2 C64 C72 -136.9(6)
N2 C64 C65 C70 -112.9(9)
C72 C64 C65 C70 117.3(9)
N2 C64 C65 C66 67.0(10)
C72 C64 C65 C66 -62.8(11)
C70 C65 C66 C67 -0.6(14)
C64 C65 C66 C67 179.5(8)
C65 C66 C67 C68 0.3(16)
C66 C67 C68 C69 -0.8(17)
C67 C68 C69 C70 1.8(19)
C66 C65 C70 C69 1.6(15)
C64 C65 C70 C69 -178.5(9)
C68 C69 C70 C65 -2.3(18)
